data_7220659
loop_
_publ_author_name
'Mocanu, Teodora'
'Ra\,t, Ciprian I.'
'Maxim, Catalin'
'Shova, Sergiu'
'Tudor, Violeta'
'Silvestru, Cristian'
'Andruh, Marius'

_publ_section_title
;
 Bis(4-pyridyl)mercury -- a new linear tecton in crystal engineering:
 coordination polymers and co-crystallization processes
;
_journal_issue 29
_journal_name_full CrystEngComm
_journal_page_first 5474
_journal_paper_doi 10.1039/C5CE00388A
_journal_volume 17
_journal_year 2015
_chemical_formula_sum 'C34 H38 Cl2 Cu Hg3 N8 O10'
_chemical_formula_weight 1454.93
_chemical_name_systematic
;
 ?
;
_space_group_IT_number 2
_symmetry_cell_setting triclinic
_symmetry_space_group_name_Hall '-P 1'
_symmetry_space_group_name_H-M 'P -1'
_atom_sites_solution_hydrogens geom
_atom_sites_solution_primary direct
_atom_sites_solution_secondary difmap
_audit_creation_method SHELXL-97
_audit_update_record
;
2015-02-25 deposited with the CCDC.
2015-06-03 downloaded from the CCDC.
;
_cell_angle_alpha 83.389(6)
_cell_angle_beta 81.479(3)
_cell_angle_gamma 84.419(4)
_cell_formula_units_Z 1
_cell_length_a 8.2953(2)
_cell_length_b 10.6258(5)
_cell_length_c 12.4574(4)
_cell_measurement_temperature 293(2)
_cell_volume 1075.11(7)
_computing_cell_refinement X-Area
_computing_data_collection X-Area
_computing_data_reduction X-Area
_computing_structure_refinement 'SHELXL-97 (Sheldrick, 1997)'
_computing_structure_solution 'SHELXS-97 (Sheldrick, 1997)'
_diffrn_ambient_temperature 293(2)
_diffrn_measured_fraction_theta_full 0.983
_diffrn_measured_fraction_theta_max 0.983
_diffrn_measurement_device_type 'Stoe-ipds II'
_diffrn_measurement_method 'omega scans'
_diffrn_radiation_monochromator graphite
_diffrn_radiation_source 'fine-focus sealed tube'
_diffrn_radiation_type MoK\a
_diffrn_radiation_wavelength 0.71073
_diffrn_reflns_av_R_equivalents 0.0645
_diffrn_reflns_av_sigmaI/netI 0.0714
_diffrn_reflns_limit_h_max 8
_diffrn_reflns_limit_h_min -9
_diffrn_reflns_limit_k_max 12
_diffrn_reflns_limit_k_min -12
_diffrn_reflns_limit_l_max 14
_diffrn_reflns_limit_l_min -14
_diffrn_reflns_number 9831
_diffrn_reflns_theta_full 25.01
_diffrn_reflns_theta_max 25.01
_diffrn_reflns_theta_min 2.68
_exptl_absorpt_coefficient_mu 11.351
_exptl_absorpt_correction_T_max 0.45
_exptl_absorpt_correction_T_min 0.21
_exptl_absorpt_correction_type multi-scan
_exptl_absorpt_process_details
;
[c.f. r.h. blessing, acta cryst. (1995), a51, 33-38]
;
_exptl_crystal_colour blue
_exptl_crystal_density_diffrn 2.247
_exptl_crystal_density_meas ?
_exptl_crystal_density_method 'not measured'
_exptl_crystal_description prism
_exptl_crystal_F_000 681
_exptl_crystal_size_max 0.15
_exptl_crystal_size_mid 0.1
_exptl_crystal_size_min 0.08
_refine_diff_density_max 1.256
_refine_diff_density_min -1.102
_refine_diff_density_rms 0.241
_refine_ls_extinction_method none
_refine_ls_goodness_of_fit_ref 1.035
_refine_ls_hydrogen_treatment mixed
_refine_ls_matrix_type full
_refine_ls_number_parameters 273
_refine_ls_number_reflns 3727
_refine_ls_number_restraints 2
_refine_ls_restrained_S_all 1.035
_refine_ls_R_factor_all 0.0786
_refine_ls_R_factor_gt 0.0371
_refine_ls_shift/su_max 0.000
_refine_ls_shift/su_mean 0.000
_refine_ls_structure_factor_coef Fsqd
_refine_ls_weighting_details 'calc w=1/[\s^2^(Fo^2^)+(0.0514P)^2^+0.0000P] where P=(Fo^2^+2Fc^2^)/3'
_refine_ls_weighting_scheme calc
_refine_ls_wR_factor_gt 0.0791
_refine_ls_wR_factor_ref 0.1087
_reflns_number_gt 2457
_reflns_number_total 3727
_reflns_threshold_expression >2sigma(I)
_cod_data_source_file c5ce00388a2.cif
_cod_data_source_block shelxl
_cod_depositor_comments
;
The following automatic conversions were performed:

'_exptl_crystal_density_meas' value 'not measured' was changed to '?'
- the value is perceived as not measured.

Automatic conversion script
Id: cif_fix_values 3271 2015-04-21 07:52:19Z andrius 

 Adding full bibliography for 7220659--7220664.cif.
;
_cod_original_sg_symbol_H-M P-1
_cod_database_code 7220659

loop_
_symmetry_equiv_pos_as_xyz
'x, y, z'
'-x, -y, -z'

loop_
_atom_site_label
_atom_site_type_symbol
_atom_site_fract_x
_atom_site_fract_y
_atom_site_fract_z
_atom_site_U_iso_or_equiv
_atom_site_adp_type
_atom_site_occupancy
_atom_site_symmetry_multiplicity
_atom_site_calc_flag
_atom_site_refinement_flags
C1 C 0.8233(17) 0.3154(12) 0.5700(10) 0.042(3) Uani 1 1 d .
H1 H 0.8965 0.3484 0.5121 0.050 Uiso 1 1 calc R
C3 C 0.6281(18) 0.1690(14) 0.6475(12) 0.050(3) Uani 1 1 d .
H3 H 0.5634 0.1036 0.6431 0.060 Uiso 1 1 calc R
C4 C 0.6163(19) 0.2223(14) 0.7438(11) 0.053(3) Uani 1 1 d .
H4 H 0.5497 0.1863 0.8040 0.063 Uiso 1 1 calc R
C6 C 0.8007(19) 0.3670(14) 0.6675(11) 0.051(3) Uani 1 1 d .
H6 H 0.8593 0.4353 0.6744 0.061 Uiso 1 1 calc R
C8 C 0.7536(15) 0.4092(10) 0.1839(9) 0.035(3) Uani 1 1 d .
H8 H 0.7505 0.3452 0.1394 0.042 Uiso 1 1 calc R
C9 C 0.6473(14) 0.4069(11) 0.2806(9) 0.033(3) Uani 1 1 d .
H9 H 0.5745 0.3440 0.2986 0.040 Uiso 1 1 calc R
C10 C 0.8626(14) 0.5880(12) 0.2159(9) 0.034(3) Uani 1 1 d .
H10 H 0.9337 0.6514 0.1937 0.041 Uiso 1 1 calc R
C11 C 0.7644(16) 0.5927(11) 0.3160(8) 0.038(3) Uani 1 1 d .
H11 H 0.7734 0.6563 0.3597 0.045 Uiso 1 1 calc R
C12 C 1.3385(18) 0.4329(14) 0.1042(12) 0.053(3) Uani 1 1 d .
H12A H 1.3034 0.4103 0.1812 0.064 Uiso 1 1 calc R
H12B H 1.4556 0.4401 0.0937 0.064 Uiso 1 1 calc R
C13 C 1.2988(16) 0.3312(12) 0.0382(11) 0.045(3) Uani 1 1 d .
H13A H 1.3436 0.3498 -0.0378 0.054 Uiso 1 1 calc R
H13B H 1.3481 0.2491 0.0648 0.054 Uiso 1 1 calc R
C14 C 0.8250(16) 0.0373(12) 0.2676(10) 0.041(3) Uani 1 1 d .
C15 C 0.7340(17) 0.2103(11) 0.5570(10) 0.042(3) Uani 1 1 d .
C20 C 0.6502(13) 0.5005(11) 0.3516(8) 0.031(2) Uani 1 1 d .
C22 C 0.702(2) 0.0349(14) 0.1989(12) 0.057(4) Uani 1 1 d .
H22 H 0.5989 0.0772 0.2142 0.068 Uiso 1 1 calc R
C23 C 0.743(2) -0.0338(16) 0.1074(12) 0.067(5) Uani 1 1 d .
H23 H 0.6636 -0.0323 0.0615 0.081 Uiso 1 1 calc R
C25 C 0.995(2) -0.0945(13) 0.1468(12) 0.065(5) Uani 1 1 d .
H25 H 1.0966 -0.1383 0.1307 0.078 Uiso 1 1 calc R
C26 C 0.968(2) -0.0274(14) 0.2381(12) 0.062(4) Uani 1 1 d .
H26 H 1.0525 -0.0275 0.2798 0.075 Uiso 1 1 calc R
Cl1 Cl 0.2248(5) 0.2167(4) 0.3814(3) 0.0651(11) Uani 1 1 d .
Cu1 Cu 1.0000 0.5000 0.0000 0.0270(4) Uani 1 2 d S
Hg1 Hg 0.5000 0.5000 0.5000 0.0379(2) Uani 1 2 d S
Hg2 Hg 0.77626(7) 0.12386(5) 0.41239(4) 0.04737(19) Uani 1 1 d .
N1 N 0.8614(10) 0.4973(9) 0.1491(7) 0.029(2) Uani 1 1 d .
N2 N 0.6931(16) 0.3207(12) 0.7565(9) 0.054(3) Uani 1 1 d .
N3 N 1.1149(12) 0.3267(9) 0.0481(7) 0.034(2) Uani 1 1 d D
N4 N 0.8828(15) -0.1000(11) 0.0807(9) 0.051(3) Uani 1 1 d .
O1 O 1.2543(12) 0.5534(9) 0.0682(7) 0.045(2) Uani 1 1 d .
H1A H 1.2750 0.6090 0.1034 0.068 Uiso 1 1 calc R
O1P O 0.274(3) 0.3150(16) 0.4290(12) 0.130(7) Uani 1 1 d .
O2P O 0.0959(19) 0.2822(19) 0.3210(14) 0.129(6) Uani 1 1 d .
O3P O 0.1405(15) 0.1241(13) 0.4523(13) 0.099(5) Uani 1 1 d .
O4P O 0.345(2) 0.1719(15) 0.3007(15) 0.133(7) Uani 1 1 d .
H1N H 1.104(13) 0.307(10) 0.1276(13) 0.02(3) Uiso 1 1 d D
H2N H 1.104(12) 0.256(6) 0.006(7) 0.02(2) Uiso 1 1 d D

loop_
_atom_site_aniso_label
_atom_site_aniso_U_11
_atom_site_aniso_U_22
_atom_site_aniso_U_33
_atom_site_aniso_U_23
_atom_site_aniso_U_13
_atom_site_aniso_U_12
C1 0.045(8) 0.044(7) 0.037(6) -0.007(5) -0.011(5) 0.007(6)
C3 0.039(8) 0.052(8) 0.062(9) -0.013(7) -0.004(6) -0.008(7)
C4 0.058(10) 0.057(9) 0.045(8) -0.009(6) -0.008(6) -0.008(7)
C6 0.060(9) 0.053(8) 0.048(8) -0.013(6) -0.025(7) -0.001(7)
C8 0.047(8) 0.029(6) 0.028(6) -0.008(4) 0.004(5) -0.002(5)
C9 0.019(6) 0.040(7) 0.037(6) 0.004(5) 0.004(4) -0.003(5)
C10 0.025(6) 0.049(7) 0.028(6) -0.006(5) 0.003(4) -0.002(5)
C11 0.051(8) 0.042(7) 0.017(5) -0.009(4) 0.008(5) -0.004(6)
C12 0.037(8) 0.070(10) 0.055(8) -0.008(7) -0.014(6) 0.004(7)
C13 0.046(8) 0.041(7) 0.050(8) -0.012(6) -0.019(6) 0.015(6)
C14 0.040(7) 0.038(7) 0.044(7) -0.013(5) -0.003(5) 0.004(6)
C15 0.059(9) 0.037(7) 0.035(7) -0.012(5) -0.022(6) 0.008(6)
C20 0.019(6) 0.053(7) 0.017(5) -0.003(4) 0.004(4) 0.003(5)
C22 0.054(9) 0.053(9) 0.066(10) -0.021(7) -0.013(7) 0.001(7)
C23 0.092(14) 0.069(11) 0.047(9) -0.008(7) -0.017(8) -0.022(10)
C25 0.106(15) 0.033(7) 0.050(9) -0.012(6) 0.000(8) 0.014(8)
C26 0.093(13) 0.046(8) 0.054(9) -0.013(7) -0.027(8) 0.002(8)
Cl1 0.074(3) 0.049(2) 0.067(2) -0.0138(17) 0.0221(19) -0.0195(19)
Cu1 0.0297(10) 0.0314(10) 0.0172(8) -0.0037(7) 0.0068(7) -0.0029(8)
Hg1 0.0296(4) 0.0583(5) 0.0200(3) -0.0004(3) 0.0073(3) 0.0055(3)
Hg2 0.0610(4) 0.0418(3) 0.0402(3) -0.0131(2) -0.0079(3) 0.0034(3)
N1 0.018(5) 0.040(5) 0.029(5) -0.008(4) 0.001(4) -0.003(4)
N2 0.060(8) 0.065(8) 0.043(7) -0.020(5) -0.014(5) 0.002(6)
N3 0.030(5) 0.042(6) 0.030(5) -0.012(4) 0.003(4) 0.001(4)
N4 0.048(7) 0.056(7) 0.048(7) -0.017(5) 0.001(5) -0.007(6)
O1 0.056(6) 0.052(6) 0.032(5) -0.013(4) -0.010(4) -0.011(5)
O1P 0.196(19) 0.123(13) 0.087(11) -0.051(9) 0.004(10) -0.083(13)
O2P 0.073(10) 0.179(17) 0.120(13) 0.037(11) -0.017(9) 0.012(11)
O3P 0.050(7) 0.089(9) 0.133(12) 0.044(8) 0.021(7) -0.001(7)
O4P 0.108(13) 0.089(10) 0.166(16) -0.010(10) 0.080(11) 0.024(9)

loop_
_atom_type_symbol
_atom_type_description
_atom_type_scat_dispersion_real
_atom_type_scat_dispersion_imag
_atom_type_scat_source
C C 0.0033 0.0016 'International Tables Vol C Tables 4.2.6.8 and 6.1.1.4'
H H 0.0000 0.0000 'International Tables Vol C Tables 4.2.6.8 and 6.1.1.4'
Cl Cl 0.1484 0.1585 'International Tables Vol C Tables 4.2.6.8 and 6.1.1.4'
Cu Cu 0.3201 1.2651 'International Tables Vol C Tables 4.2.6.8 and 6.1.1.4'
Hg Hg -2.3894 9.2266 'International Tables Vol C Tables 4.2.6.8 and 6.1.1.4'
N N 0.0061 0.0033 'International Tables Vol C Tables 4.2.6.8 and 6.1.1.4'
O O 0.0106 0.0060 'International Tables Vol C Tables 4.2.6.8 and 6.1.1.4'

loop_
_geom_angle_atom_site_label_1
_geom_angle_atom_site_label_2
_geom_angle_atom_site_label_3
_geom_angle
_geom_angle_site_symmetry_1
_geom_angle_site_symmetry_3
C6 C1 C15 120.0(13) . .
C6 C1 H1 120.0 . .
C15 C1 H1 120.0 . .
C4 C3 C15 121.4(13) . .
C4 C3 H3 119.3 . .
C15 C3 H3 119.3 . .
N2 C4 C3 124.1(14) . .
N2 C4 H4 117.9 . .
C3 C4 H4 117.9 . .
C1 C6 N2 122.2(13) . .
C1 C6 H6 118.9 . .
N2 C6 H6 118.9 . .
N1 C8 C9 124.9(10) . .
N1 C8 H8 117.5 . .
C9 C8 H8 117.5 . .
C8 C9 C20 119.5(11) . .
C8 C9 H9 120.3 . .
C20 C9 H9 120.3 . .
N1 C10 C11 124.1(11) . .
N1 C10 H10 118.0 . .
C11 C10 H10 118.0 . .
C10 C11 C20 119.9(10) . .
C10 C11 H11 120.0 . .
C20 C11 H11 120.0 . .
O1 C12 C13 108.8(10) . .
O1 C12 H12A 109.9 . .
C13 C12 H12A 109.9 . .
O1 C12 H12B 109.9 . .
C13 C12 H12B 109.9 . .
H12A C12 H12B 108.3 . .
N3 C13 C12 109.9(10) . .
N3 C13 H13A 109.7 . .
C12 C13 H13A 109.7 . .
N3 C13 H13B 109.7 . .
C12 C13 H13B 109.7 . .
H13A C13 H13B 108.2 . .
C26 C14 C22 116.1(12) . .
C26 C14 Hg2 122.2(10) . .
C22 C14 Hg2 121.5(10) . .
C3 C15 C1 115.3(11) . .
C3 C15 Hg2 124.0(10) . .
C1 C15 Hg2 120.6(10) . .
C9 C20 C11 115.8(9) . .
C9 C20 Hg1 121.7(8) . .
C11 C20 Hg1 122.4(8) . .
C23 C22 C14 117.4(15) . .
C23 C22 H22 121.3 . .
C14 C22 H22 121.3 . .
N4 C23 C22 126.0(15) . .
N4 C23 H23 117.0 . .
C22 C23 H23 117.0 . .
N4 C25 C26 124.0(17) . .
N4 C25 H25 118.0 . .
C26 C25 H25 118.0 . .
C14 C26 C25 121.9(15) . .
C14 C26 H26 119.1 . .
C25 C26 H26 119.1 . .
O1P Cl1 O4P 112.4(12) . .
O1P Cl1 O3P 116.5(11) . .
O4P Cl1 O3P 116.5(10) . .
O1P Cl1 O2P 101.8(13) . .
O4P Cl1 O2P 104.5(12) . .
O3P Cl1 O2P 102.6(9) . .
N1 Cu1 N1 180.0(5) 2_765 .
N1 Cu1 N3 89.5(4) 2_765 2_765
N1 Cu1 N3 90.5(4) . 2_765
N1 Cu1 N3 90.5(4) 2_765 .
N1 Cu1 N3 89.5(4) . .
N3 Cu1 N3 180.0(5) 2_765 .
C20 Hg1 C20 180.000(1) 2_666 .
C15 Hg2 C14 178.5(5) . .
C10 N1 C8 115.7(9) . .
C10 N1 Cu1 122.3(8) . .
C8 N1 Cu1 121.8(7) . .
C4 N2 C6 116.7(11) . .
C13 N3 Cu1 112.1(7) . .
C13 N3 H1N 93(6) . .
Cu1 N3 H1N 113(6) . .
C13 N3 H2N 103(6) . .
Cu1 N3 H2N 117(6) . .
H1N N3 H2N 116(8) . .
C23 N4 C25 114.6(13) . .
C12 O1 H1A 109.5 . .

loop_
_geom_bond_atom_site_label_1
_geom_bond_atom_site_label_2
_geom_bond_distance
_geom_bond_site_symmetry_2
C1 C6 1.370(17) .
C1 C15 1.435(18) .
C1 H1 0.9300 .
C3 C4 1.372(19) .
C3 C15 1.38(2) .
C3 H3 0.9300 .
C4 N2 1.313(18) .
C4 H4 0.9300 .
C6 N2 1.39(2) .
C6 H6 0.9300 .
C8 N1 1.348(15) .
C8 C9 1.383(15) .
C8 H8 0.9300 .
C9 C20 1.410(16) .
C9 H9 0.9300 .
C10 N1 1.345(14) .
C10 C11 1.388(15) .
C10 H10 0.9300 .
C11 C20 1.418(17) .
C11 H11 0.9300 .
C12 O1 1.455(16) .
C12 C13 1.519(19) .
C12 H12A 0.9700 .
C12 H12B 0.9700 .
C13 N3 1.517(16) .
C13 H13A 0.9700 .
C13 H13B 0.9700 .
C14 C26 1.34(2) .
C14 C22 1.430(19) .
C14 Hg2 2.087(12) .
C15 Hg2 2.084(11) .
C20 Hg1 2.070(9) .
C22 C23 1.41(2) .
C22 H22 0.9300 .
C23 N4 1.32(2) .
C23 H23 0.9300 .
C25 N4 1.34(2) .
C25 C26 1.389(19) .
C25 H25 0.9300 .
C26 H26 0.9300 .
Cl1 O1P 1.380(13) .
Cl1 O4P 1.395(13) .
Cl1 O3P 1.410(12) .
Cl1 O2P 1.472(15) .
Cu1 N1 2.034(8) 2_765
Cu1 N1 2.034(8) .
Cu1 N3 2.057(10) 2_765
Cu1 N3 2.057(10) .
Hg1 C20 2.070(9) 2_666
N3 H1N 0.9800(11) .
N3 H2N 0.9800(10) .
O1 H1A 0.8200 .
